data_7120328
loop_
_publ_author_name
'Zhang, Hongyu'
'Liu, Huapeng'
'Cheng, Xiao'
'Zhang, houyu'
'Wang, Yue'
'Yamaguchi, Shigehiro'

_publ_section_title
;
 ESIPT-Active Organic Compounds with White Luminescence Based on
 Crystallization-Induced Keto Emission (CIKE)
;
_journal_name_full 'Chem. Commun.'
_journal_paper_doi 10.1039/C7CC03758A
_journal_year 2017
_chemical_formula_sum 'C18 H19 N3 O2'
_chemical_formula_weight 309.36
_chemical_name_systematic 4
_space_group_IT_number 2
_symmetry_cell_setting triclinic
_symmetry_space_group_name_Hall '-P 1'
_symmetry_space_group_name_H-M 'P -1'
_atom_sites_solution_hydrogens geom
_atom_sites_solution_primary direct
_atom_sites_solution_secondary difmap
_audit_creation_method SHELXL-97
_audit_update_record
;
2015-08-03 deposited with the CCDC.
2017-06-22 downloaded from the CCDC.
;
_cell_angle_alpha 90.00
_cell_angle_beta 90.00
_cell_angle_gamma 90.00
_cell_formula_units_Z 8
_cell_length_a 8.516(4)
_cell_length_b 10.555(5)
_cell_length_c 35.019(14)
_cell_measurement_temperature 293(2)
_cell_volume 3148(2)
_computing_structure_refinement 'SHELXL-97 (Sheldrick, 1997)'
_computing_structure_solution 'SHELXS-97 (Sheldrick, 1990)'
_diffrn_ambient_temperature 293(2)
_diffrn_measured_fraction_theta_full 0.973
_diffrn_measured_fraction_theta_max 0.973
_diffrn_radiation_monochromator graphite
_diffrn_radiation_source 'fine-focus sealed tube'
_diffrn_radiation_type MoK\a
_diffrn_radiation_wavelength 0.71073
_diffrn_reflns_av_R_equivalents 0.1337
_diffrn_reflns_av_sigmaI/netI 0.3211
_diffrn_reflns_limit_h_max 9
_diffrn_reflns_limit_h_min -9
_diffrn_reflns_limit_k_max 10
_diffrn_reflns_limit_k_min -11
_diffrn_reflns_limit_l_max 38
_diffrn_reflns_limit_l_min -36
_diffrn_reflns_number 12735
_diffrn_reflns_theta_full 23.29
_diffrn_reflns_theta_max 23.29
_diffrn_reflns_theta_min 1.74
_exptl_absorpt_coefficient_mu 0.087
_exptl_absorpt_correction_T_max 0.9913
_exptl_absorpt_correction_T_min 0.9828
_exptl_absorpt_correction_type multi-scan
_exptl_crystal_colour colorless
_exptl_crystal_density_diffrn 1.306
_exptl_crystal_density_method 'not measured'
_exptl_crystal_description flaky
_exptl_crystal_F_000 1312
_exptl_crystal_size_max 0.20
_exptl_crystal_size_mid 0.18
_exptl_crystal_size_min 0.10
_refine_diff_density_max 0.219
_refine_diff_density_min -0.233
_refine_diff_density_rms 0.055
_refine_ls_extinction_method none
_refine_ls_goodness_of_fit_ref 0.999
_refine_ls_hydrogen_treatment mixed
_refine_ls_matrix_type full
_refine_ls_number_parameters 848
_refine_ls_number_reflns 8856
_refine_ls_number_restraints 0
_refine_ls_restrained_S_all 0.999
_refine_ls_R_factor_all 0.3359
_refine_ls_R_factor_gt 0.1245
_refine_ls_shift/su_max 0.016
_refine_ls_shift/su_mean 0.001
_refine_ls_structure_factor_coef Fsqd
_refine_ls_weighting_details 'calc w=1/[\s^2^(Fo^2^)+(0.0596P)^2^+0.0000P] where P=(Fo^2^+2Fc^2^)/3'
_refine_ls_weighting_scheme calc
_refine_ls_wR_factor_gt 0.2309
_refine_ls_wR_factor_ref 0.3418
_reflns_number_gt 2430
_reflns_number_total 8856
_reflns_threshold_expression >2sigma(I)
_cod_data_source_file c7cc03758a2.cif
_cod_data_source_block c1
_cod_original_sg_symbol_H-M P-1
_cod_database_code 7120328

loop_
_symmetry_equiv_pos_as_xyz
'x, y, z'
'-x, -y, -z'

loop_
_atom_site_label
_atom_site_type_symbol
_atom_site_fract_x
_atom_site_fract_y
_atom_site_fract_z
_atom_site_U_iso_or_equiv
_atom_site_adp_type
_atom_site_occupancy
_atom_site_symmetry_multiplicity
_atom_site_calc_flag
_atom_site_refinement_flags
N14 N 0.5022(12) 0.9679(9) 0.1873(3) 0.080(3) Uani 1 1 d .
H14 H 0.5745 1.0078 0.1996 0.096 Uiso 1 1 calc R
O1 O 0.8748(11) 0.6227(8) 0.4914(3) 0.090(3) Uani 1 1 d .
O2 O 0.3738(12) 0.3779(8) 1.0081(3) 0.085(3) Uani 1 1 d .
O4 O 0.5047(11) 0.4623(9) 0.5770(3) 0.095(3) Uani 1 1 d .
H4 H 0.4623 0.4748 0.5977 0.143 Uiso 1 1 calc R
N7 N 0.6755(12) 0.6433(10) 0.8663(3) 0.078(3) Uani 1 1 d .
N10 N 0.5124(12) 0.5250(11) 0.6501(3) 0.087(4) Uani 1 1 d .
N12 N 0.1807(13) 0.3590(11) 0.6340(4) 0.078(3) Uani 1 1 d .
C15 C 0.6256(14) 0.5409(12) 0.5730(4) 0.069(4) Uani 1 1 d .
O16 O 0.0046(11) 0.5328(9) 0.9219(3) 0.096(3) Uani 1 1 d .
H16 H 0.0211 0.5995 0.9332 0.143 Uiso 1 1 calc R
C17 C 0.6315(16) 0.5990(11) 0.6421(4) 0.066(4) Uani 1 1 d .
N22 N 0.4974(13) 0.5316(10) 0.6876(3) 0.082(3) Uani 1 1 d .
H22 H 0.4241 0.4925 0.6997 0.099 Uiso 1 1 calc R
C24 C 0.1305(19) 0.3991(13) 0.8570(5) 0.068(4) Uani 1 1 d .
C25 C 0.2302(13) 0.2780(11) 0.6981(4) 0.067(4) Uani 1 1 d .
H25 H 0.2919 0.2131 0.6882 0.080 Uiso 1 1 calc R
N29 N -0.0024(13) 0.4666(10) 0.8124(4) 0.089(4) Uani 1 1 d .
H29 H -0.0757 0.5059 0.8004 0.107 Uiso 1 1 calc R
N30 N 0.0117(15) 0.4748(12) 0.8511(4) 0.089(4) Uani 1 1 d .
C31 C 0.6046(13) 0.6036(11) 0.7055(4) 0.062(4) Uani 1 1 d .
C32 C 0.6562(15) 0.6338(11) 0.8276(4) 0.070(4) Uani 1 1 d .
C33 C 0.0698(11) 0.4635(12) 0.6893(4) 0.060(3) Uani 1 1 d .
H33 H 0.0226 0.5247 0.6740 0.072 Uiso 1 1 calc R
C39 C 0.8867(13) 0.6959(11) 0.5575(4) 0.068(4) Uani 1 1 d .
H39 H 0.9739 0.7466 0.5528 0.082 Uiso 1 1 calc R
C42 C 0.1260(16) 0.4536(12) 0.9273(5) 0.073(4) Uani 1 1 d .
C45 C 0.5711(12) 0.5357(12) 0.8097(5) 0.076(4) Uani 1 1 d .
H45 H 0.5241 0.4742 0.8249 0.091 Uiso 1 1 calc R
C47 C 0.319(2) 0.3113(12) 0.9058(4) 0.083(4) Uani 1 1 d .
H47 H 0.3603 0.2603 0.8866 0.099 Uiso 1 1 calc R
C48 C 0.2123(13) 0.2886(11) 0.7371(4) 0.070(4) Uani 1 1 d .
H48 H 0.2645 0.2334 0.7535 0.084 Uiso 1 1 calc R
C49 C 0.7312(12) 0.7217(11) 0.8019(4) 0.071(4) Uani 1 1 d .
H49 H 0.7942 0.7863 0.8115 0.085 Uiso 1 1 calc R
C50 C 0.1009(14) 0.3961(12) 0.7941(5) 0.071(4) Uani 1 1 d .
C51 C 0.1535(16) 0.3673(13) 0.6717(5) 0.073(4) Uani 1 1 d .
C53 C 0.5550(12) 0.5271(12) 0.7713(4) 0.065(4) Uani 1 1 d .
H53 H 0.5003 0.4586 0.7612 0.078 Uiso 1 1 calc R
C54 C 0.196(2) 0.4553(14) 0.9641(5) 0.082(5) Uani 1 1 d .
H54 H 0.1600 0.5101 0.9829 0.099 Uiso 1 1 calc R
C55 C 0.7097(14) 0.7098(12) 0.7635(4) 0.075(4) Uani 1 1 d .
H55 H 0.7601 0.7675 0.7476 0.090 Uiso 1 1 calc R
C58 C 0.8173(17) 0.6232(12) 0.5285(4) 0.075(4) Uani 1 1 d .
C63 C 0.6957(17) 0.5459(11) 0.5361(4) 0.085(4) Uani 1 1 d .
H63 H 0.6563 0.4945 0.5168 0.102 Uiso 1 1 calc R
C65 C 0.3864(14) 0.3026(12) 0.9422(5) 0.076(4) Uani 1 1 d .
H65 H 0.4726 0.2507 0.9469 0.091 Uiso 1 1 calc R
C69 C 0.6972(15) 0.6113(11) 0.6030(4) 0.065(4) Uani 1 1 d .
C71 C 0.8191(15) 0.6890(11) 0.5937(4) 0.079(4) Uani 1 1 d .
H71 H 0.8599 0.7408 0.6128 0.094 Uiso 1 1 calc R
C72 C 0.318(2) 0.3751(13) 0.9712(5) 0.082(5) Uani 1 1 d .
C74 C 0.0535(12) 0.4727(11) 0.7278(4) 0.058(3) Uani 1 1 d .
H74 H -0.0006 0.5415 0.7379 0.070 Uiso 1 1 calc R
C75 C 0.1165(15) 0.4605(13) 0.6088(4) 0.087(4) Uani 1 1 d .
H75A H 0.0056 0.4686 0.6130 0.131 Uiso 1 1 calc R
H75B H 0.1354 0.4388 0.5825 0.131 Uiso 1 1 calc R
H75C H 0.1673 0.5394 0.6145 0.131 Uiso 1 1 calc R
C76 C 0.1963(18) 0.3903(12) 0.8967(5) 0.072(4) Uani 1 1 d .
C77 C 0.6182(14) 0.5397(12) 0.8909(4) 0.090(5) Uani 1 1 d .
H77A H 0.5076 0.5500 0.8952 0.134 Uiso 1 1 calc R
H77B H 0.6727 0.5419 0.9149 0.134 Uiso 1 1 calc R
H77C H 0.6369 0.4599 0.8786 0.134 Uiso 1 1 calc R
C78 C 0.1134(13) 0.3849(12) 0.7520(4) 0.060(4) Uani 1 1 d .
C79 C 0.6167(13) 0.6162(11) 0.7466(4) 0.060(3) Uani 1 1 d .
C81 C 1.0135(16) 0.6938(12) 0.4833(3) 0.096(5) Uani 1 1 d .
H81A H 0.9876 0.7821 0.4816 0.143 Uiso 1 1 calc R
H81B H 1.0573 0.6658 0.4595 0.143 Uiso 1 1 calc R
H81C H 1.0888 0.6812 0.5033 0.143 Uiso 1 1 calc R
C86 C 0.2673(14) 0.2547(12) 0.6176(4) 0.083(4) Uani 1 1 d .
H86A H 0.3766 0.2635 0.6237 0.124 Uiso 1 1 calc R
H86B H 0.2542 0.2549 0.5904 0.124 Uiso 1 1 calc R
H86C H 0.2286 0.1763 0.6278 0.124 Uiso 1 1 calc R
C87 C 0.7659(13) 0.7433(12) 0.8835(4) 0.085(4) Uani 1 1 d .
H87A H 0.8752 0.7310 0.8779 0.128 Uiso 1 1 calc R
H87B H 0.7505 0.7423 0.9106 0.128 Uiso 1 1 calc R
H87C H 0.7323 0.8235 0.8734 0.128 Uiso 1 1 calc R
C88 C 0.6995(15) 0.6482(11) 0.6758(4) 0.070(4) Uani 1 1 d .
H88 H 0.7882 0.6991 0.6778 0.084 Uiso 1 1 calc R
C89 C 0.5123(18) 0.3050(13) 1.0169(4) 0.099(5) Uani 1 1 d .
H89A H 0.4900 0.2164 1.0138 0.149 Uiso 1 1 calc R
H89B H 0.5435 0.3210 1.0428 0.149 Uiso 1 1 calc R
H89C H 0.5958 0.3289 0.9999 0.149 Uiso 1 1 calc R
C92 C 0.2002(16) 0.3497(12) 0.8235(4) 0.074(4) Uani 1 1 d .
H92 H 0.2892 0.2992 0.8212 0.088 Uiso 1 1 calc R
O3 O 0.3758(11) 0.8753(8) 0.4920(3) 0.083(3) Uani 1 1 d .
O5 O 0.1255(11) 0.8767(8) -0.0087(3) 0.092(3) Uani 1 1 d .
O6 O 0.4977(10) 1.0363(9) 0.0766(2) 0.095(3) Uani 1 1 d .
H6 H 0.5206 1.0469 0.0992 0.142 Uiso 1 1 calc R
N8 N 0.3224(12) 0.8582(10) 0.3665(3) 0.074(3) Uani 1 1 d .
N9 N 0.1771(13) 0.8582(10) 0.8654(4) 0.077(3) Uani 1 1 d .
O11 O 0.0034(12) 1.0362(9) 0.5767(3) 0.086(3) Uani 1 1 d .
C13 C 0.3669(16) 0.8980(11) 0.1420(4) 0.072(4) Uani 1 1 d .
N18 N -0.0055(14) 0.9687(11) 0.6882(4) 0.090(4) Uani 1 1 d .
H18 H -0.0784 1.0074 0.7005 0.108 Uiso 1 1 calc R
C19 C 0.1278(18) 0.9033(12) 0.6420(4) 0.063(4) Uani 1 1 d .
N20 N 0.0102(13) 0.9755(10) 0.6502(4) 0.081(3) Uani 1 1 d .
C21 C 0.2689(11) 0.7800(10) 0.3027(4) 0.057(3) Uani 1 1 d .
H21 H 0.2029 0.7176 0.3124 0.069 Uiso 1 1 calc R
C23 C 0.1296(18) 0.9577(13) 0.5727(5) 0.070(4) Uani 1 1 d .
C26 C 0.2906(13) 0.7880(10) 0.2637(4) 0.069(4) Uani 1 1 d .
H26 H 0.2405 0.7289 0.2482 0.082 Uiso 1 1 calc R
C27 C 0.1035(14) 0.8956(12) 0.7053(5) 0.065(4) Uani 1 1 d .
C28 C 0.3744(16) 0.9584(11) 0.0742(5) 0.080(4) Uani 1 1 d .
C34 C 0.0709(12) 0.9650(12) 0.8112(5) 0.066(4) Uani 1 1 d .
H34 H 0.0265 1.0265 0.8268 0.079 Uiso 1 1 calc R
C35 C 0.3961(13) 0.8943(11) 0.2052(4) 0.059(3) Uani 1 1 d .
C36 C 0.3860(12) 0.8823(10) 0.2459(4) 0.054(3) Uani 1 1 d .
N37 N 0.4879(12) 0.9750(10) 0.1492(3) 0.081(3) Uani 1 1 d .
C38 C 0.3019(16) 0.8893(10) 0.1025(4) 0.069(4) Uani 1 1 d .
C40 C 0.3443(15) 0.8644(12) 0.3286(4) 0.076(4) Uani 1 1 d .
C41 C 0.2293(13) 0.7788(12) 0.8023(4) 0.068(4) Uani 1 1 d .
H41 H 0.2917 0.7152 0.8126 0.081 Uiso 1 1 calc R
C43 C 0.2119(14) 0.7875(12) 0.7635(5) 0.076(4) Uani 1 1 d .
H43 H 0.2632 0.7303 0.7476 0.091 Uiso 1 1 calc R
C44 C 0.3056(16) 0.9536(11) 0.0367(5) 0.086(5) Uani 1 1 d .
H44 H 0.3463 1.0053 0.0176 0.104 Uiso 1 1 calc R
C46 C 0.1831(17) 0.8762(11) 0.0283(4) 0.071(4) Uani 1 1 d .
C52 C 0.3840(13) 0.8029(11) 0.5585(5) 0.069(4) Uani 1 1 d .
H52 H 0.4691 0.7500 0.5538 0.083 Uiso 1 1 calc R
C56 C 0.3207(17) 0.8108(13) 0.5947(4) 0.077(4) Uani 1 1 d .
H56 H 0.3638 0.7622 0.6142 0.092 Uiso 1 1 calc R
C57 C 0.1141(14) 0.8037(11) 0.0572(4) 0.072(4) Uani 1 1 d .
H57 H 0.0265 0.7535 0.0524 0.087 Uiso 1 1 calc R
C59 C 0.1182(14) 0.9590(13) 0.8907(4) 0.086(4) Uani 1 1 d .
H59A H 0.1906 1.0288 0.8906 0.129 Uiso 1 1 calc R
H59B H 0.1082 0.9267 0.9162 0.129 Uiso 1 1 calc R
H59C H 0.0175 0.9873 0.8818 0.129 Uiso 1 1 calc R
C60 C 0.4278(12) 0.9643(12) 0.3103(4) 0.074(4) Uani 1 1 d .
H60 H 0.4704 1.0285 0.3253 0.089 Uiso 1 1 calc R
C61 C 0.1950(17) 0.8889(12) 0.6026(4) 0.068(4) Uani 1 1 d .
C62 C 0.1823(16) 0.8096(11) 0.0935(4) 0.082(4) Uani 1 1 d .
H62 H 0.1437 0.7563 0.1124 0.099 Uiso 1 1 calc R
C64 C 0.1536(17) 0.8650(14) 0.8263(4) 0.073(4) Uani 1 1 d .
C66 C 0.1144(14) 0.8848(12) 0.7472(4) 0.059(4) Uani 1 1 d .
C67 C 0.3811(15) 0.9594(12) 0.3911(4) 0.089(4) Uani 1 1 d .
H67A H 0.4926 0.9507 0.3941 0.133 Uiso 1 1 calc R
H67B H 0.3312 0.9542 0.4156 0.133 Uiso 1 1 calc R
H67C H 0.3581 1.0400 0.3797 0.133 Uiso 1 1 calc R
C68 C 0.192(2) 0.9516(13) 0.5356(5) 0.082(4) Uani 1 1 d .
H68 H 0.1488 0.9987 0.5158 0.099 Uiso 1 1 calc R
C70 C 0.4477(12) 0.9695(11) 0.2719(4) 0.065(4) Uani 1 1 d .
H70 H 0.5069 1.0361 0.2621 0.078 Uiso 1 1 calc R
C73 C 0.0560(12) 0.9710(12) 0.7719(5) 0.069(4) Uani 1 1 d .
H73 H 0.0017 1.0395 0.7617 0.082 Uiso 1 1 calc R
C80 C 0.321(2) 0.8734(15) 0.5293(5) 0.089(5) Uani 1 1 d .
C82 C 0.5154(18) 0.8059(13) 0.4837(4) 0.108(5) Uani 1 1 d .
H82A H 0.5982 0.8331 0.5004 0.162 Uiso 1 1 calc R
H82B H 0.5455 0.8208 0.4576 0.162 Uiso 1 1 calc R
H82C H 0.4965 0.7171 0.4874 0.162 Uiso 1 1 calc R
C83 C 0.2989(15) 0.8499(11) 0.1753(4) 0.076(4) Uani 1 1 d .
H83 H 0.2095 0.7998 0.1773 0.091 Uiso 1 1 calc R
C84 C 0.2327(14) 0.7558(12) 0.3820(3) 0.083(4) Uani 1 1 d .
H84A H 0.1235 0.7688 0.3764 0.124 Uiso 1 1 calc R
H84B H 0.2474 0.7524 0.4091 0.124 Uiso 1 1 calc R
H84C H 0.2669 0.6776 0.3708 0.124 Uiso 1 1 calc R
C85 C 0.2662(13) 0.7555(13) 0.8830(4) 0.086(4) Uani 1 1 d .
H85A H 0.2346 0.6761 0.8720 0.129 Uiso 1 1 calc R
H85B H 0.2464 0.7543 0.9100 0.129 Uiso 1 1 calc R
H85C H 0.3763 0.7684 0.8785 0.129 Uiso 1 1 calc R
C90 C -0.0127(16) 0.8078(12) -0.0170(4) 0.099(5) Uani 1 1 d .
H90A H 0.0124 0.7195 -0.0195 0.148 Uiso 1 1 calc R
H90B H -0.0575 0.8383 -0.0404 0.148 Uiso 1 1 calc R
H90C H -0.0868 0.8188 0.0034 0.148 Uiso 1 1 calc R
C91 C 0.1987(16) 0.8499(12) 0.6758(5) 0.082(4) Uani 1 1 d .
H91 H 0.2865 0.7978 0.6776 0.098 Uiso 1 1 calc R
H11 H -0.007(12) 1.051(10) 0.603(3) 0.06(4) Uiso 1 1 d .

loop_
_atom_site_aniso_label
_atom_site_aniso_U_11
_atom_site_aniso_U_22
_atom_site_aniso_U_33
_atom_site_aniso_U_23
_atom_site_aniso_U_13
_atom_site_aniso_U_12
N14 0.074(8) 0.068(8) 0.097(9) 0.001(7) 0.005(7) -0.023(6)
O1 0.089(7) 0.101(8) 0.079(8) 0.004(6) -0.020(6) -0.030(6)
O2 0.103(8) 0.083(7) 0.070(8) 0.002(5) 0.020(6) 0.026(6)
O4 0.089(7) 0.085(7) 0.112(9) -0.009(6) -0.006(6) -0.039(6)
N7 0.096(9) 0.061(8) 0.077(9) -0.018(7) -0.009(7) -0.013(6)
N10 0.072(8) 0.099(9) 0.090(10) -0.004(7) 0.012(7) -0.034(7)
N12 0.088(9) 0.074(9) 0.073(9) -0.010(7) -0.001(7) -0.002(7)
C15 0.051(8) 0.066(9) 0.091(11) 0.006(8) 0.001(8) -0.002(7)
O16 0.098(8) 0.071(7) 0.118(9) -0.031(6) 0.013(6) 0.019(6)
C17 0.084(11) 0.042(8) 0.073(11) 0.013(7) -0.003(9) 0.022(7)
N22 0.086(9) 0.082(8) 0.078(9) -0.003(7) 0.012(7) -0.019(7)
C24 0.078(11) 0.051(9) 0.077(12) -0.011(8) 0.029(10) -0.018(8)
C25 0.039(8) 0.052(9) 0.109(12) -0.014(9) 0.007(8) -0.005(6)
N29 0.077(9) 0.079(9) 0.110(11) -0.017(8) -0.004(8) 0.016(7)
N30 0.083(10) 0.088(10) 0.096(11) -0.014(8) 0.003(8) 0.013(7)
C31 0.036(7) 0.064(9) 0.087(11) -0.006(8) -0.005(7) -0.013(6)
C32 0.076(9) 0.039(8) 0.097(12) -0.019(8) 0.027(9) -0.008(7)
C33 0.019(7) 0.080(10) 0.081(11) -0.013(8) -0.006(7) 0.015(6)
C39 0.042(8) 0.077(10) 0.085(11) 0.000(8) -0.013(7) -0.007(6)
C42 0.047(9) 0.055(9) 0.116(14) -0.002(9) 0.028(10) 0.011(7)
C45 0.032(7) 0.072(10) 0.124(14) -0.006(9) 0.023(8) -0.010(6)
C47 0.129(15) 0.051(9) 0.067(12) 0.005(8) 0.013(10) 0.008(9)
C48 0.053(9) 0.057(9) 0.100(12) 0.002(8) 0.022(8) 0.009(6)
C49 0.034(7) 0.061(9) 0.118(12) -0.021(9) -0.003(8) -0.008(6)
C50 0.009(7) 0.065(9) 0.139(15) -0.017(10) 0.002(9) 0.000(6)
C51 0.079(11) 0.058(10) 0.081(12) -0.010(9) -0.003(9) -0.006(8)
C53 0.036(8) 0.072(9) 0.086(11) -0.008(8) 0.003(8) -0.008(6)
C54 0.093(12) 0.073(11) 0.082(13) -0.025(9) 0.013(10) -0.010(9)
C55 0.080(10) 0.064(10) 0.081(11) -0.002(8) 0.004(8) -0.013(7)
C58 0.096(11) 0.048(9) 0.080(12) 0.008(8) -0.035(10) -0.007(8)
C63 0.102(11) 0.032(8) 0.122(14) -0.003(8) -0.031(10) -0.014(7)
C65 0.050(9) 0.088(11) 0.089(11) 0.011(9) 0.027(9) 0.011(7)
C69 0.085(10) 0.039(8) 0.073(10) -0.006(7) -0.018(8) -0.009(7)
C71 0.095(11) 0.053(9) 0.088(11) -0.004(7) 0.010(9) -0.015(8)
C72 0.123(14) 0.059(10) 0.063(12) 0.014(9) 0.043(11) -0.005(9)
C74 0.029(7) 0.044(8) 0.101(12) -0.009(8) -0.002(7) 0.011(6)
C75 0.082(10) 0.095(12) 0.085(11) 0.006(9) -0.003(8) 0.000(8)
C76 0.080(11) 0.041(8) 0.094(13) -0.009(8) 0.036(10) 0.001(7)
C77 0.074(10) 0.095(11) 0.100(12) 0.019(9) -0.003(8) -0.018(8)
C78 0.034(8) 0.059(9) 0.087(12) -0.007(8) 0.012(8) 0.010(6)
C79 0.043(8) 0.054(8) 0.082(11) -0.007(8) 0.006(7) 0.002(6)
C81 0.126(13) 0.091(11) 0.071(10) 0.008(8) 0.007(8) -0.030(9)
C86 0.070(9) 0.077(10) 0.102(12) -0.016(9) 0.002(8) -0.007(8)
C87 0.042(8) 0.095(11) 0.119(12) -0.028(9) -0.001(7) -0.005(7)
C88 0.078(10) 0.049(8) 0.081(11) 0.000(7) -0.001(8) -0.007(7)
C89 0.130(14) 0.078(11) 0.089(12) 0.012(8) -0.004(10) 0.021(10)
C92 0.047(9) 0.073(10) 0.100(12) -0.022(8) 0.007(9) -0.006(7)
O3 0.081(7) 0.089(7) 0.078(7) 0.003(5) -0.017(6) 0.007(5)
O5 0.094(7) 0.101(8) 0.082(8) -0.008(6) 0.023(6) -0.040(6)
O6 0.075(6) 0.082(7) 0.127(8) 0.010(7) 0.017(6) -0.042(5)
N8 0.079(8) 0.077(8) 0.067(8) 0.011(7) 0.006(7) -0.004(6)
N9 0.072(8) 0.058(8) 0.099(11) -0.005(7) 0.004(7) 0.014(6)
O11 0.092(8) 0.074(7) 0.092(9) 0.006(6) -0.005(7) 0.013(6)
C13 0.081(10) 0.049(8) 0.086(12) 0.015(8) 0.017(9) -0.010(7)
N18 0.080(9) 0.102(10) 0.089(11) -0.001(8) 0.025(8) 0.026(7)
C19 0.082(11) 0.045(8) 0.062(11) -0.007(8) -0.016(9) -0.019(7)
N20 0.063(8) 0.072(8) 0.106(11) 0.003(7) 0.009(8) 0.033(6)
C21 0.029(6) 0.047(8) 0.097(11) 0.007(7) 0.013(7) 0.003(5)
C23 0.079(11) 0.045(9) 0.086(13) -0.007(9) -0.029(10) -0.001(8)
C26 0.061(9) 0.053(8) 0.091(11) -0.003(7) 0.015(8) -0.016(6)
C27 0.018(7) 0.054(9) 0.124(15) 0.002(9) 0.011(9) 0.001(6)
C28 0.087(11) 0.049(9) 0.103(12) -0.003(9) 0.017(10) -0.021(7)
C34 0.017(7) 0.060(10) 0.122(14) 0.001(9) 0.007(8) 0.007(6)
C35 0.047(8) 0.057(8) 0.072(10) 0.027(7) 0.009(7) -0.004(6)
C36 0.040(7) 0.047(8) 0.075(10) 0.015(7) -0.022(7) -0.006(6)
N37 0.067(8) 0.089(9) 0.088(9) 0.006(7) 0.018(7) -0.024(6)
C38 0.093(10) 0.032(7) 0.082(11) 0.010(7) 0.034(9) -0.002(7)
C40 0.080(10) 0.058(9) 0.092(12) 0.005(8) -0.003(9) -0.032(7)
C41 0.037(8) 0.070(10) 0.097(12) -0.004(9) 0.003(8) 0.008(6)
C43 0.056(9) 0.069(10) 0.103(13) -0.020(9) -0.012(9) 0.013(7)
C44 0.093(11) 0.046(9) 0.120(14) -0.003(9) 0.045(10) -0.025(8)
C46 0.108(12) 0.037(8) 0.067(11) 0.000(7) 0.023(10) 0.004(8)
C52 0.046(8) 0.056(9) 0.106(13) 0.009(9) -0.022(9) 0.014(6)
C56 0.099(12) 0.070(10) 0.062(10) -0.002(7) 0.008(9) -0.006(9)
C57 0.052(8) 0.062(9) 0.103(12) -0.006(9) 0.006(9) -0.002(6)
C59 0.071(9) 0.085(11) 0.102(12) 0.014(9) 0.002(8) -0.007(8)
C60 0.024(7) 0.078(10) 0.120(13) -0.009(9) 0.008(8) -0.001(6)
C61 0.083(11) 0.035(8) 0.085(12) 0.000(8) -0.014(10) 0.004(7)
C62 0.095(11) 0.051(9) 0.101(13) -0.010(8) 0.020(9) -0.030(8)
C64 0.084(11) 0.069(11) 0.067(11) 0.003(9) 0.010(9) -0.004(8)
C66 0.046(9) 0.050(8) 0.082(11) 0.006(8) 0.016(8) 0.011(6)
C67 0.106(11) 0.076(10) 0.085(11) -0.007(8) -0.002(8) 0.000(8)
C68 0.110(13) 0.057(10) 0.080(13) -0.004(8) -0.031(10) -0.016(9)
C70 0.033(7) 0.055(8) 0.106(11) -0.006(8) 0.003(8) -0.004(6)
C73 0.018(7) 0.056(9) 0.132(13) 0.012(10) -0.010(8) 0.007(6)
C80 0.110(14) 0.076(12) 0.081(14) -0.011(10) 0.002(11) 0.000(10)
C82 0.122(14) 0.090(12) 0.112(13) -0.024(9) 0.020(10) 0.027(10)
C83 0.074(10) 0.069(10) 0.085(11) 0.015(8) -0.011(9) -0.012(8)
C84 0.072(9) 0.093(11) 0.083(11) 0.005(8) 0.007(8) -0.004(8)
C85 0.045(8) 0.101(12) 0.112(13) 0.001(9) -0.013(8) 0.001(8)
C90 0.126(13) 0.089(11) 0.081(11) 0.003(8) -0.012(9) -0.035(10)
C91 0.080(11) 0.054(9) 0.112(13) 0.002(9) 0.003(10) 0.010(7)

loop_
_atom_type_symbol
_atom_type_description
_atom_type_scat_dispersion_real
_atom_type_scat_dispersion_imag
_atom_type_scat_source
C C 0.0033 0.0016 'International Tables Vol C Tables 4.2.6.8 and 6.1.1.4'
H H 0.0000 0.0000 'International Tables Vol C Tables 4.2.6.8 and 6.1.1.4'
N N 0.0061 0.0033 'International Tables Vol C Tables 4.2.6.8 and 6.1.1.4'
O O 0.0106 0.0060 'International Tables Vol C Tables 4.2.6.8 and 6.1.1.4'

loop_
_geom_angle_atom_site_label_1
_geom_angle_atom_site_label_2
_geom_angle_atom_site_label_3
_geom_angle
N37 N14 C35 115.7(10)
C58 O1 C81 118.5(9)
C72 O2 C89 117.9(12)
C32 N7 C87 122.2(11)
C32 N7 C77 118.9(10)
C87 N7 C77 118.5(11)
C17 N10 N22 104.9(11)
C51 N12 C86 121.9(13)
C51 N12 C75 118.1(13)
C86 N12 C75 120.0(12)
O4 C15 C63 116.3(12)
O4 C15 C69 125.4(12)
C63 C15 C69 118.1(11)
N10 C17 C88 110.8(12)
N10 C17 C69 122.8(13)
C88 C17 C69 125.7(12)
N10 N22 C31 115.4(10)
N30 C24 C92 114.9(16)
N30 C24 C76 118.2(14)
C92 C24 C76 126.0(16)
C48 C25 C51 121.4(13)
C50 N29 N30 117.4(14)
C24 N30 N29 100.7(13)
N22 C31 C88 103.6(12)
N22 C31 C79 124.3(11)
C88 C31 C79 131.9(11)
N7 C32 C45 123.8(12)
N7 C32 C49 121.1(12)
C45 C32 C49 115.0(13)
C74 C33 C51 123.2(13)
C71 C39 C58 117.1(12)
O16 C42 C76 121.1(17)
O16 C42 C54 116.5(15)
C76 C42 C54 121.4(14)
C53 C45 C32 122.9(12)
C76 C47 C65 124.2(15)
C25 C48 C78 119.1(13)
C55 C49 C32 119.8(12)
N29 C50 C92 104.0(14)
N29 C50 C78 125.2(15)
C92 C50 C78 130.5(12)
N12 C51 C33 125.0(15)
N12 C51 C25 119.9(14)
C33 C51 C25 114.7(13)
C45 C53 C79 122.6(12)
C72 C54 C42 118.7(15)
C49 C55 C79 124.1(12)
C63 C58 O1 117.0(12)
C63 C58 C39 120.9(14)
O1 C58 C39 122.1(12)
C58 C63 C15 121.6(13)
C72 C65 C47 117.2(14)
C71 C69 C15 117.6(12)
C71 C69 C17 124.1(12)
C15 C69 C17 118.3(12)
C69 C71 C39 124.4(12)
C54 C72 O2 114.8(15)
C54 C72 C65 121.5(17)
O2 C72 C65 123.6(17)
C78 C74 C33 122.2(13)
C47 C76 C42 115.9(16)
C47 C76 C24 122.4(14)
C42 C76 C24 121.4(15)
C74 C78 C48 119.0(13)
C74 C78 C50 122.7(13)
C48 C78 C50 117.7(13)
C53 C79 C55 115.4(13)
C53 C79 C31 122.2(11)
C55 C79 C31 121.8(12)
C31 C88 C17 105.2(11)
C24 C92 C50 102.9(14)
C80 O3 C82 117.9(12)
C46 O5 C90 119.0(9)
C40 N8 C84 119.1(11)
C40 N8 C67 120.0(10)
C84 N8 C67 120.8(11)
C64 N9 C85 122.0(13)
C64 N9 C59 120.5(12)
C85 N9 C59 117.4(13)
N37 C13 C83 112.6(13)
N37 C13 C38 119.8(11)
C83 C13 C38 126.7(12)
N20 N18 C27 113.9(13)
N20 C19 C91 111.9(12)
N20 C19 C61 124.1(15)
C91 C19 C61 123.7(15)
C19 N20 N18 105.5(12)
C26 C21 C40 122.1(11)
O11 C23 C61 123.7(15)
O11 C23 C68 115.0(16)
C61 C23 C68 121.3(15)
C21 C26 C36 123.4(11)
N18 C27 C91 105.5(14)
N18 C27 C66 122.1(14)
C91 C27 C66 132.2(14)
O6 C28 C38 129.2(15)
O6 C28 C44 113.6(12)
C38 C28 C44 117.1(12)
C64 C34 C73 117.6(14)
N14 C35 C83 103.9(11)
N14 C35 C36 123.6(12)
C83 C35 C36 132.2(10)
C70 C36 C26 112.8(12)
C70 C36 C35 124.6(11)
C26 C36 C35 122.0(11)
C13 N37 N14 102.8(10)
C62 C38 C28 119.8(14)
C62 C38 C13 122.1(11)
C28 C38 C13 117.9(13)
N8 C40 C21 122.4(11)
N8 C40 C60 123.4(12)
C21 C40 C60 113.7(13)
C43 C41 C64 120.2(14)
C41 C43 C66 120.2(13)
C46 C44 C28 122.1(12)
C44 C46 O5 118.2(12)
C44 C46 C57 119.8(14)
O5 C46 C57 122.0(13)
C80 C52 C56 119.8(14)
C61 C56 C52 121.7(14)
C46 C57 C62 117.3(12)
C70 C60 C40 122.5(13)
C56 C61 C23 118.1(14)
C56 C61 C19 122.8(14)
C23 C61 C19 119.1(15)
C38 C62 C57 123.3(12)
C34 C64 N9 119.6(15)
C34 C64 C41 120.4(14)
N9 C64 C41 119.6(15)
C73 C66 C43 116.1(14)
C73 C66 C27 124.2(14)
C43 C66 C27 119.0(13)
C80 C68 C23 118.3(15)
C60 C70 C36 124.9(12)
C66 C73 C34 125.0(13)
C52 C80 O3 125.1(17)
C52 C80 C68 120.8(15)
O3 C80 C68 114.1(17)
C13 C83 C35 104.7(11)
C27 C91 C19 103.2(13)

loop_
_geom_bond_atom_site_label_1
_geom_bond_atom_site_label_2
_geom_bond_distance
N14 N37 1.343(12)
N14 C35 1.346(12)
O1 C58 1.388(14)
O1 C81 1.428(12)
O2 C72 1.375(15)
O2 C89 1.442(14)
O4 C15 1.330(12)
N7 C32 1.367(14)
N7 C87 1.438(13)
N7 C77 1.476(14)
N10 C17 1.311(14)
N10 N22 1.321(12)
N12 C51 1.343(15)
N12 C86 1.444(14)
N12 C75 1.492(15)
C15 C63 1.425(16)
C15 C69 1.424(15)
O16 C42 1.344(14)
C17 C88 1.414(15)
C17 C69 1.482(15)
N22 C31 1.343(13)
C24 N30 1.306(16)
C24 C92 1.415(16)
C24 C76 1.503(18)
C25 C48 1.382(15)
C25 C51 1.473(17)
N29 C50 1.318(15)
N29 N30 1.362(14)
C31 C88 1.399(15)
C31 C79 1.447(15)
C32 C45 1.412(15)
C32 C49 1.442(15)
C33 C74 1.360(14)
C33 C51 1.385(16)
C39 C71 1.393(14)
C39 C58 1.404(15)
C42 C76 1.398(16)
C42 C54 1.419(16)
C45 C53 1.355(15)
C47 C76 1.377(17)
C47 C65 1.399(15)
C48 C78 1.419(15)
C49 C55 1.363(15)
C50 C92 1.418(16)
C50 C78 1.485(17)
C53 C79 1.382(15)
C54 C72 1.364(18)
C55 C79 1.399(15)
C58 C63 1.345(16)
C65 C72 1.397(17)
C69 C71 1.363(15)
C74 C78 1.355(15)
O3 C80 1.386(15)
O3 C82 1.426(14)
O5 C46 1.385(13)
O5 C90 1.414(12)
O6 C28 1.336(12)
N8 C40 1.342(14)
N8 C84 1.429(13)
N8 C67 1.461(14)
N9 C64 1.387(15)
N9 C85 1.459(14)
N9 C59 1.472(15)
O11 C23 1.364(15)
C13 N37 1.337(14)
C13 C83 1.394(15)
C13 C38 1.494(16)
N18 N20 1.337(14)
N18 C27 1.348(15)
C19 N20 1.290(15)
C19 C91 1.444(16)
C19 C61 1.501(16)
C21 C26 1.382(14)
C21 C40 1.424(15)
C23 C61 1.391(16)
C23 C68 1.406(17)
C26 C36 1.428(14)
C27 C91 1.399(17)
C27 C66 1.475(16)
C28 C38 1.378(15)
C28 C44 1.438(16)
C34 C64 1.375(16)
C34 C73 1.382(16)
C35 C83 1.415(15)
C35 C36 1.433(15)
C36 C70 1.398(14)
C38 C62 1.358(15)
C40 C60 1.424(15)
C41 C43 1.369(15)
C41 C64 1.397(16)
C43 C66 1.438(16)
C44 C46 1.357(16)
C46 C57 1.397(15)
C52 C80 1.373(17)
C52 C56 1.380(15)
C56 C61 1.380(16)
C57 C62 1.400(15)
C60 C70 1.358(15)
C66 C73 1.350(15)
C68 C80 1.389(19)
